data_7135156
loop_
_publ_author_name
'Shivpuje, Umesh'
'Ahmad, Manzoor'
'Roy, Naveen Joseph'
'Talukdar, Pinaki'

_publ_section_title
;
 Ligand-responsive ON-OFF anion transport using copper-caged acylhydrazone
 transporters
;
_journal_name_full 'Chemical Communications'
_journal_paper_doi 10.1039/D5CC04105H
_journal_year 2025
_chemical_formula_moiety 'C20 H15 Br N4 O2, H2 O'
_chemical_formula_sum 'C20 H17 Br N4 O3'
_chemical_formula_weight 441.29
_chemical_name_systematic (E)-N-(4-bromophenyl)-3-(2-(pyridin-2-ylmethylene)hydrazine-1-carbonyl)benzamide
_space_group_crystal_system monoclinic
_space_group_IT_number 14
_space_group_name_Hall '-P 2ybc'
_space_group_name_H-M_alt 'P 1 21/c 1'
_atom_sites_solution_hydrogens mixed
_audit_creation_date 2023-07-20
_audit_creation_method
;
Olex2 1.5
(compiled 2022.04.07 svn.rca3783a0 for OlexSys, GUI svn.r6498)
;
_audit_update_record
;
2025-07-17 deposited with the CCDC.	2025-11-06 downloaded from the CCDC.
;
_cell_angle_alpha 90
_cell_angle_beta 95.222(6)
_cell_angle_gamma 90
_cell_formula_units_Z 4
_cell_length_a 20.707(3)
_cell_length_b 6.5276(9)
_cell_length_c 13.766(2)
_cell_measurement_reflns_used 9995
_cell_measurement_temperature 296.15
_cell_measurement_theta_max 26.78
_cell_measurement_theta_min 2.97
_cell_volume 1853.0(5)
_computing_cell_refinement 'SAINT V8.40A (Bruker, 2019)'
_computing_data_collection 'Bruker APEX2'
_computing_data_reduction 'SAINT V8.40A (Bruker, 2019)'
_computing_molecular_graphics 'Olex2 1.5 (Dolomanov et al., 2009)'
_computing_publication_material 'Olex2 1.5 (Dolomanov et al., 2009)'
_computing_structure_refinement 'XL  (Sheldrick, 2008)'
_computing_structure_solution 'SHELXT 2014/5 (Sheldrick, 2014)'
_diffrn_ambient_temperature 296.15
_diffrn_measured_fraction_theta_full 1.000
_diffrn_measured_fraction_theta_max 0.997
_diffrn_measurement_device_type 'Bruker PHOTON 100 CMOS'
_diffrn_measurement_method '\f and \w scans'
_diffrn_radiation_type MoK\a
_diffrn_radiation_wavelength 0.71073
_diffrn_reflns_av_R_equivalents 0.1147
_diffrn_reflns_av_unetI/netI 0.0643
_diffrn_reflns_Laue_measured_fraction_full 1.000
_diffrn_reflns_Laue_measured_fraction_max 0.997
_diffrn_reflns_limit_h_max 27
_diffrn_reflns_limit_h_min -27
_diffrn_reflns_limit_k_max 7
_diffrn_reflns_limit_k_min -8
_diffrn_reflns_limit_l_max 18
_diffrn_reflns_limit_l_min -18
_diffrn_reflns_number 55183
_diffrn_reflns_point_group_measured_fraction_full 1.000
_diffrn_reflns_point_group_measured_fraction_max 0.997
_diffrn_reflns_theta_full 25.242
_diffrn_reflns_theta_max 28.440
_diffrn_reflns_theta_min 1.975
_diffrn_source 'microfocus X-ray (I\mS) source'
_diffrn_source_current 1.0
_diffrn_source_power 0.05
_diffrn_source_voltage 50.0
_diffrn_standards_number 0
_exptl_absorpt_coefficient_mu 2.249
_exptl_absorpt_correction_T_max 0.7457
_exptl_absorpt_correction_T_min 0.5771
_exptl_absorpt_correction_type multi-scan
_exptl_absorpt_process_details
;
SADABS-2016/2 (Bruker,2016/2) was used for absorption correction.
wR2(int) was 0.1398 before and 0.0690 after correction.
The Ratio of minimum to maximum transmission is 0.7739.
The \l/2 correction factor is Not present.
;
_exptl_crystal_colour colourless
_exptl_crystal_density_diffrn 1.582
_exptl_crystal_description block
_exptl_crystal_F_000 896
_exptl_crystal_recrystallization_method 'Re-crystallisation from solvent: Methanol'
_exptl_crystal_size_max 0.347
_exptl_crystal_size_mid 0.263
_exptl_crystal_size_min 0.236
_refine_diff_density_max 0.790
_refine_diff_density_min -0.596
_refine_diff_density_rms 0.098
_refine_ls_extinction_method none
_refine_ls_goodness_of_fit_ref 1.116
_refine_ls_hydrogen_treatment mixed
_refine_ls_matrix_type full
_refine_ls_number_parameters 260
_refine_ls_number_reflns 4662
_refine_ls_number_restraints 1
_refine_ls_restrained_S_all 1.116
_refine_ls_R_factor_all 0.1171
_refine_ls_R_factor_gt 0.0683
_refine_ls_shift/su_max 0.001
_refine_ls_shift/su_mean 0.000
_refine_ls_structure_factor_coef Fsqd
_refine_ls_weighting_details 'w=1/[\s^2^(Fo^2^)+(0.0418P)^2^+4.8567P] where P=(Fo^2^+2Fc^2^)/3'
_refine_ls_weighting_scheme calc
_refine_ls_wR_factor_gt 0.1253
_refine_ls_wR_factor_ref 0.1398
_reflns_Friedel_coverage 0.000
_reflns_number_gt 3155
_reflns_number_total 4662
_reflns_threshold_expression 'I > 2\s(I)'
_cod_data_source_file d5cc04105h2.cif
_cod_data_source_block try3_a
_cod_database_code 7135156
_shelx_shelxl_version_number 2018/3
_shelx_space_group_comment
;
The symmetry employed for this shelxl refinement is uniquely defined
by the following loop, which should always be used as a source of
symmetry information in preference to the above space-group names.
They are only intended as comments.
;
_olex2_refinement_description
;
1. Fixed Uiso
 At 1.2 times of:
  All C(H) groups, All N(H) groups
 At 1.5 times of:
  All O(H,H) groups
2. Rigid bond restraints
 C18, C19
 with sigma for 1-2 distances of 0.01 and sigma for 1-3 distances of 0.01
3.a Free rotating group:
 O3(H3A,H3B)
3.b Aromatic/amide H refined with riding coordinates:
 N1(H1), C2(H2), C3(H3), C9(H9), C6(H6), C5(H5), C10(H10), C11(H11), C13(H13),
 C15(H15), C17(H17), C18(H18), C19(H19), C20(H20)
;
_olex2_submission_special_instructions 'No special instructions were received'

loop_
_space_group_symop_operation_xyz
'x, y, z'
'-x, y+1/2, -z+1/2'
'-x, -y, -z'
'x, -y-1/2, z-1/2'

loop_
_atom_site_label
_atom_site_type_symbol
_atom_site_fract_x
_atom_site_fract_y
_atom_site_fract_z
_atom_site_U_iso_or_equiv
_atom_site_adp_type
_atom_site_occupancy
_atom_site_site_symmetry_order
_atom_site_calc_flag
_atom_site_refinement_flags_posn
_atom_site_refinement_flags_adp
_atom_site_refinement_flags_occupancy
_atom_site_disorder_assembly
_atom_site_disorder_group
Br1 Br 0.94269(2) 0.14506(9) 0.23168(4) 0.04372(18) Uani 1 1 d . . . . .
C1 C 0.85636(18) 0.2335(7) 0.2428(3) 0.0264(9) Uani 1 1 d . . . . .
N1 N 0.66889(15) 0.4418(5) 0.2784(2) 0.0204(7) Uani 1 1 d . . . . .
H1 H 0.660659 0.560701 0.253426 0.024 Uiso 1 1 calc R U . . .
O1 O 0.62059(13) 0.1758(4) 0.3501(2) 0.0269(6) Uani 1 1 d . . . . .
O2 O 0.38342(13) 0.2381(4) 0.36108(19) 0.0231(6) Uani 1 1 d . . . . .
C2 C 0.81215(19) 0.0993(6) 0.2733(3) 0.0244(9) Uani 1 1 d . . . . .
H2 H 0.824408 -0.035795 0.286133 0.029 Uiso 1 1 calc R U . . .
N2 N 0.34133(15) 0.5276(5) 0.4189(2) 0.0195(7) Uani 1 1 d . . . . .
H2A H 0.342(2) 0.647(8) 0.431(4) 0.042(15) Uiso 1 1 d . . . . .
O3 O 0.67761(14) 0.0574(4) 0.5301(2) 0.0277(6) Uani 1 1 d G . . . .
H3A H 0.661988 0.051439 0.470899 0.042 Uiso 1 1 d G U . . .
H3B H 0.667825 -0.057299 0.554117 0.042 Uiso 1 1 d G U . . .
C3 C 0.74919(18) 0.1597(6) 0.2857(3) 0.0221(8) Uani 1 1 d . . . . .
H3 H 0.719558 0.066190 0.306721 0.027 Uiso 1 1 calc R U . . .
N3 N 0.28670(15) 0.4214(5) 0.4391(2) 0.0198(7) Uani 1 1 d . . . . .
N4 N 0.13558(16) 0.5528(6) 0.5224(2) 0.0259(8) Uani 1 1 d . . . . .
C4 C 0.73080(18) 0.3628(6) 0.2663(2) 0.0191(8) Uani 1 1 d . . . . .
C9 C 0.57565(18) 0.6999(6) 0.3687(3) 0.0189(8) Uani 1 1 d . . . . .
H9 H 0.616397 0.758358 0.365874 0.023 Uiso 1 1 calc R U . . .
C8 C 0.56577(17) 0.4936(6) 0.3453(2) 0.0169(8) Uani 1 1 d . . . . .
C7 C 0.62036(18) 0.3554(6) 0.3243(3) 0.0192(8) Uani 1 1 d . . . . .
C6 C 0.8390(2) 0.4329(7) 0.2214(3) 0.0305(10) Uani 1 1 d . . . . .
H6 H 0.869012 0.524534 0.199878 0.037 Uiso 1 1 calc R U . . .
C5 C 0.77586(19) 0.4956(7) 0.2325(3) 0.0268(9) Uani 1 1 d . . . . .
H5 H 0.763660 0.629562 0.216849 0.032 Uiso 1 1 calc R U . . .
C10 C 0.52477(19) 0.8174(6) 0.3961(3) 0.0209(8) Uani 1 1 d . . . . .
H10 H 0.531677 0.954777 0.411733 0.025 Uiso 1 1 calc R U . . .
C11 C 0.46365(18) 0.7335(6) 0.4006(3) 0.0185(8) Uani 1 1 d . . . . .
H11 H 0.429902 0.813709 0.419658 0.022 Uiso 1 1 calc R U . . .
C12 C 0.45303(17) 0.5279(6) 0.3762(2) 0.0170(8) Uani 1 1 d . . . . .
C13 C 0.50423(18) 0.4099(6) 0.3494(2) 0.0170(8) Uani 1 1 d . . . . .
H13 H 0.497315 0.272542 0.333802 0.020 Uiso 1 1 calc R U . . .
C14 C 0.39004(18) 0.4204(6) 0.3833(2) 0.0168(8) Uani 1 1 d . . . . .
C15 C 0.24079(18) 0.5266(6) 0.4690(3) 0.0221(8) Uani 1 1 d . . . . .
H15 H 0.244666 0.668240 0.473844 0.026 Uiso 1 1 calc R U . . .
C16 C 0.18160(18) 0.4252(6) 0.4958(3) 0.0205(8) Uani 1 1 d . . . . .
C17 C 0.1749(2) 0.2131(6) 0.4948(3) 0.0252(9) Uani 1 1 d . . . . .
H17 H 0.208320 0.129299 0.477460 0.030 Uiso 1 1 calc R U . . .
C18 C 0.1177(2) 0.1306(7) 0.5202(3) 0.0304(10) Uani 1 1 d . U . . .
H18 H 0.112145 -0.010694 0.517300 0.037 Uiso 1 1 calc R U . . .
C19 C 0.06927(16) 0.2488(7) 0.5495(3) 0.0201(8) Uani 1 1 d . U . . .
H19 H 0.031114 0.193500 0.568915 0.024 Uiso 1 1 calc R U . . .
C20 C 0.0811(2) 0.4648(8) 0.5482(3) 0.0328(10) Uani 1 1 d . . . . .
H20 H 0.048503 0.550664 0.566749 0.039 Uiso 1 1 calc R U . . .

loop_
_atom_site_aniso_label
_atom_site_aniso_U_11
_atom_site_aniso_U_22
_atom_site_aniso_U_33
_atom_site_aniso_U_23
_atom_site_aniso_U_13
_atom_site_aniso_U_12
Br1 0.0252(2) 0.0647(4) 0.0427(3) 0.0028(3) 0.01052(18) 0.0087(2)
C1 0.0186(19) 0.043(3) 0.0176(19) 0.0016(18) 0.0036(15) 0.0010(18)
N1 0.0285(17) 0.0127(16) 0.0204(16) 0.0075(13) 0.0051(13) -0.0020(14)
O1 0.0275(14) 0.0153(15) 0.0392(16) 0.0088(13) 0.0102(12) -0.0010(12)
O2 0.0291(15) 0.0130(14) 0.0283(15) -0.0084(12) 0.0083(12) -0.0068(12)
C2 0.027(2) 0.024(2) 0.022(2) -0.0032(16) -0.0001(16) 0.0042(17)
N2 0.0230(16) 0.0110(17) 0.0241(17) 0.0006(14) 0.0006(13) -0.0029(14)
O3 0.0378(17) 0.0182(15) 0.0270(15) 0.0002(12) 0.0027(13) -0.0042(13)
C3 0.0240(19) 0.023(2) 0.0192(18) 0.0034(17) 0.0020(15) -0.0013(17)
N3 0.0218(16) 0.0171(17) 0.0208(16) 0.0027(13) 0.0035(13) -0.0028(13)
N4 0.0238(17) 0.032(2) 0.0220(17) -0.0054(15) 0.0032(13) 0.0005(15)
C4 0.0244(18) 0.020(2) 0.0131(16) 0.0011(15) -0.0007(14) 0.0009(17)
C9 0.0262(19) 0.016(2) 0.0139(17) 0.0010(14) 0.0013(15) -0.0086(15)
C8 0.0259(19) 0.0139(19) 0.0111(17) 0.0038(14) 0.0024(14) -0.0031(15)
C7 0.0241(18) 0.017(2) 0.0166(17) 0.0011(16) 0.0000(14) -0.0041(17)
C6 0.029(2) 0.039(3) 0.023(2) 0.0083(19) 0.0005(17) -0.0044(19)
C5 0.030(2) 0.022(2) 0.028(2) 0.0067(18) 0.0024(17) -0.0004(18)
C10 0.032(2) 0.0112(19) 0.0197(19) -0.0011(15) 0.0025(16) -0.0065(16)
C11 0.0261(19) 0.0146(19) 0.0155(18) -0.0002(15) 0.0058(15) 0.0007(16)
C12 0.0244(19) 0.0175(19) 0.0086(16) 0.0012(14) -0.0003(14) -0.0063(16)
C13 0.0287(19) 0.0110(19) 0.0109(16) 0.0005(14) -0.0008(14) -0.0032(15)
C14 0.0239(19) 0.0160(19) 0.0102(16) 0.0007(14) -0.0002(14) 0.0000(15)
C15 0.026(2) 0.019(2) 0.0205(19) 0.0003(16) 0.0016(16) -0.0052(17)
C16 0.0226(19) 0.024(2) 0.0148(17) -0.0005(16) 0.0011(15) -0.0016(16)
C17 0.028(2) 0.024(2) 0.024(2) -0.0037(17) 0.0060(17) -0.0022(17)
C18 0.035(2) 0.025(2) 0.032(2) 0.0027(19) 0.0058(18) -0.0087(19)
C19 0.0062(15) 0.038(2) 0.0171(18) -0.0003(17) 0.0043(13) -0.0031(16)
C20 0.023(2) 0.049(3) 0.027(2) -0.004(2) 0.0066(17) 0.005(2)

loop_
_atom_type_symbol
_atom_type_description
_atom_type_scat_dispersion_real
_atom_type_scat_dispersion_imag
_atom_type_scat_source
C C 0.0033 0.0016 'International Tables Vol C Tables 4.2.6.8 and 6.1.1.4'
H H 0.0000 0.0000 'International Tables Vol C Tables 4.2.6.8 and 6.1.1.4'
Br Br -0.2901 2.4595 'International Tables Vol C Tables 4.2.6.8 and 6.1.1.4'
N N 0.0061 0.0033 'International Tables Vol C Tables 4.2.6.8 and 6.1.1.4'
O O 0.0106 0.0060 'International Tables Vol C Tables 4.2.6.8 and 6.1.1.4'

loop_
_geom_angle_atom_site_label_1
_geom_angle_atom_site_label_2
_geom_angle_atom_site_label_3
_geom_angle
_geom_angle_site_symmetry_1
_geom_angle_site_symmetry_3
_geom_angle_publ_flag
C2 C1 Br1 119.6(3) . . ?
C2 C1 C6 120.4(4) . . ?
C6 C1 Br1 120.0(3) . . ?
C4 N1 H1 115.7 . . ?
C7 N1 H1 115.7 . . ?
C7 N1 C4 128.7(3) . . ?
C1 C2 H2 119.3 . . ?
C1 C2 C3 121.4(4) . . ?
C3 C2 H2 119.3 . . ?
N3 N2 H2A 116(4) . . ?
C14 N2 H2A 126(4) . . ?
C14 N2 N3 117.7(3) . . ?
H3A O3 H3B 104.4 . . ?
C2 C3 H3 120.4 . . ?
C2 C3 C4 119.2(4) . . ?
C4 C3 H3 120.4 . . ?
C15 N3 N2 116.5(3) . . ?
C16 N4 C20 116.2(4) . . ?
C3 C4 N1 124.1(3) . . ?
C5 C4 N1 117.4(4) . . ?
C5 C4 C3 118.5(4) . . ?
C8 C9 H9 120.0 . . ?
C10 C9 H9 120.0 . . ?
C10 C9 C8 119.9(3) . . ?
C9 C8 C7 122.0(3) . . ?
C13 C8 C9 119.0(3) . . ?
C13 C8 C7 118.8(3) . . ?
N1 C7 C8 116.3(3) . . ?
O1 C7 N1 123.3(4) . . ?
O1 C7 C8 120.3(3) . . ?
C1 C6 H6 120.5 . . ?
C1 C6 C5 119.0(4) . . ?
C5 C6 H6 120.5 . . ?
C4 C5 C6 121.4(4) . . ?
C4 C5 H5 119.3 . . ?
C6 C5 H5 119.3 . . ?
C9 C10 H10 119.5 . . ?
C9 C10 C11 121.0(3) . . ?
C11 C10 H10 119.5 . . ?
C10 C11 H11 120.2 . . ?
C10 C11 C12 119.6(4) . . ?
C12 C11 H11 120.2 . . ?
C11 C12 C14 123.8(3) . . ?
C13 C12 C11 119.3(3) . . ?
C13 C12 C14 116.7(3) . . ?
C8 C13 H13 119.4 . . ?
C12 C13 C8 121.1(3) . . ?
C12 C13 H13 119.4 . . ?
O2 C14 N2 121.2(3) . . ?
O2 C14 C12 121.0(3) . . ?
N2 C14 C12 117.7(3) . . ?
N3 C15 H15 119.9 . . ?
N3 C15 C16 120.2(4) . . ?
C16 C15 H15 119.9 . . ?
N4 C16 C15 114.7(4) . . ?
N4 C16 C17 123.2(4) . . ?
C17 C16 C15 122.0(4) . . ?
C16 C17 H17 120.8 . . ?
C18 C17 C16 118.3(4) . . ?
C18 C17 H17 120.8 . . ?
C17 C18 H18 119.0 . . ?
C19 C18 C17 122.0(4) . . ?
C19 C18 H18 119.0 . . ?
C18 C19 H19 122.4 . . ?
C18 C19 C20 115.2(4) . . ?
C20 C19 H19 122.4 . . ?
N4 C20 C19 124.9(4) . . ?
N4 C20 H20 117.5 . . ?
C19 C20 H20 117.5 . . ?

loop_
_geom_bond_atom_site_label_1
_geom_bond_atom_site_label_2
_geom_bond_distance
_geom_bond_site_symmetry_2
_geom_bond_publ_flag
Br1 C1 1.898(4) . ?
C1 C2 1.361(6) . ?
C1 C6 1.375(6) . ?
N1 H1 0.8600 . ?
N1 C4 1.405(5) . ?
N1 C7 1.357(5) . ?
O1 C7 1.225(5) . ?
O2 C14 1.233(4) . ?
C2 H2 0.9300 . ?
C2 C3 1.388(5) . ?
N2 H2A 0.80(5) . ?
N2 N3 1.377(4) . ?
N2 C14 1.355(5) . ?
O3 H3A 0.8502 . ?
O3 H3B 0.8500 . ?
C3 H3 0.9300 . ?
C3 C4 1.399(5) . ?
N3 C15 1.271(5) . ?
N4 C16 1.341(5) . ?
N4 C20 1.344(5) . ?
C4 C5 1.385(5) . ?
C9 H9 0.9300 . ?
C9 C8 1.395(5) . ?
C9 C10 1.383(5) . ?
C8 C7 1.495(5) . ?
C8 C13 1.392(5) . ?
C6 H6 0.9300 . ?
C6 C5 1.392(6) . ?
C5 H5 0.9300 . ?
C10 H10 0.9300 . ?
C10 C11 1.386(5) . ?
C11 H11 0.9300 . ?
C11 C12 1.396(5) . ?
C12 C13 1.388(5) . ?
C12 C14 1.492(5) . ?
C13 H13 0.9300 . ?
C15 H15 0.9300 . ?
C15 C16 1.469(5) . ?
C16 C17 1.391(6) . ?
C17 H17 0.9300 . ?
C17 C18 1.375(6) . ?
C18 H18 0.9300 . ?
C18 C19 1.356(6) . ?
C19 H19 0.9300 . ?
C19 C20 1.431(6) . ?
C20 H20 0.9300 . ?

loop_
_geom_torsion_atom_site_label_1
_geom_torsion_atom_site_label_2
_geom_torsion_atom_site_label_3
_geom_torsion_atom_site_label_4
_geom_torsion
_geom_torsion_site_symmetry_1
_geom_torsion_site_symmetry_2
_geom_torsion_site_symmetry_3
_geom_torsion_site_symmetry_4
_geom_torsion_publ_flag
Br1 C1 C2 C3 177.7(3) . . . . ?
Br1 C1 C6 C5 -178.4(3) . . . . ?
C1 C2 C3 C4 0.1(6) . . . . ?
C1 C6 C5 C4 1.3(6) . . . . ?
N1 C4 C5 C6 177.8(3) . . . . ?
C2 C1 C6 C5 0.7(6) . . . . ?
C2 C3 C4 N1 -178.5(3) . . . . ?
C2 C3 C4 C5 1.9(5) . . . . ?
N2 N3 C15 C16 -177.8(3) . . . . ?
C3 C4 C5 C6 -2.6(6) . . . . ?
N3 N2 C14 O2 6.8(5) . . . . ?
N3 N2 C14 C12 -170.5(3) . . . . ?
N3 C15 C16 N4 -177.4(3) . . . . ?
N3 C15 C16 C17 3.6(6) . . . . ?
N4 C16 C17 C18 1.5(6) . . . . ?
C4 N1 C7 O1 -11.7(6) . . . . ?
C4 N1 C7 C8 166.6(3) . . . . ?
C9 C8 C7 N1 -34.3(5) . . . . ?
C9 C8 C7 O1 144.1(4) . . . . ?
C9 C8 C13 C12 -0.1(5) . . . . ?
C9 C10 C11 C12 -0.6(5) . . . . ?
C8 C9 C10 C11 -0.1(5) . . . . ?
C7 N1 C4 C3 12.0(6) . . . . ?
C7 N1 C4 C5 -168.4(4) . . . . ?
C7 C8 C13 C12 174.8(3) . . . . ?
C6 C1 C2 C3 -1.4(6) . . . . ?
C10 C9 C8 C7 -174.2(3) . . . . ?
C10 C9 C8 C13 0.5(5) . . . . ?
C10 C11 C12 C13 1.0(5) . . . . ?
C10 C11 C12 C14 176.9(3) . . . . ?
C11 C12 C13 C8 -0.7(5) . . . . ?
C11 C12 C14 O2 -179.8(3) . . . . ?
C11 C12 C14 N2 -2.5(5) . . . . ?
C13 C8 C7 N1 151.0(3) . . . . ?
C13 C8 C7 O1 -30.6(5) . . . . ?
C13 C12 C14 O2 -3.8(5) . . . . ?
C13 C12 C14 N2 173.5(3) . . . . ?
C14 N2 N3 C15 -177.5(3) . . . . ?
C14 C12 C13 C8 -176.8(3) . . . . ?
C15 C16 C17 C18 -179.5(3) . . . . ?
C16 N4 C20 C19 0.2(6) . . . . ?
C16 C17 C18 C19 -2.6(6) . . . . ?
C17 C18 C19 C20 2.3(6) . . . . ?
C18 C19 C20 N4 -1.1(6) . . . . ?
C20 N4 C16 C15 -179.4(3) . . . . ?
C20 N4 C16 C17 -0.4(6) . . . . ?
